data_1530420
loop_
_publ_author_name
'Mikhailov, Yu.N.'
'Ivanov, S.B.'
'Sadikov, G.G.'

_publ_section_title
;
 Redetermination of the crystal structure of Cs2 ((U O2)2 F6 (H2 O)2)
;
_journal_name_full
;
Koordinatsionnaya Khimiya (= Coordination Chemistry (USSR))
;
_journal_page_first 1702
_journal_page_last 1705
_journal_volume 5
_journal_year 1979
_chemical_formula_sum 'Cs2 F6 H4 O6 U2'
_chemical_name_systematic 'Cs2 ((U O2)2 F6 (H2 O)2)'
_space_group_IT_number 14
_symmetry_space_group_name_Hall '-P 2ybc'
_symmetry_space_group_name_H-M 'P 1 21/c 1'
_cell_angle_alpha 90
_cell_angle_beta 95.72
_cell_angle_gamma 90
_cell_formula_units_Z 2
_cell_length_a 6.027
_cell_length_b 11.505
_cell_length_c 9.389
_cell_volume 647.798
_citation_journal_id_ASTM KOKHDC
_cod_data_source_file Mikhailov_KOKHDC_1979_546.cif
_cod_data_source_block H4Cs2F6O6U2
_cod_original_cell_volume 647.7976
_cod_original_formula_sum 'H4 Cs2 F6 O6 U2'
_cod_database_code 1530420

loop_
_symmetry_equiv_pos_as_xyz
x,y,z
-x,y+1/2,-z+1/2
-x,-y,-z
x,-y-1/2,z-1/2

loop_
_atom_site_label
_atom_site_type_symbol
_atom_site_fract_x
_atom_site_fract_y
_atom_site_fract_z
_atom_site_occupancy
_atom_site_U_iso_or_equiv
_atom_site_attached_hydrogens
O1 O-2 -0.1348 0.11902 0.22181 1 0.0 0
O2 O-2 0.3435 -0.05528 0.1805 1 0.0 0
O3 O-2 -0.0617 -0.12023 0.33582 1 0.0 2
F2 F-1 0.3129 0.19468 0.21066 1 0.0 0
F1 F-1 0.092 0.09253 0.96166 1 0.0 0
U1 U+6 0.10578 0.03315 0.20015 1 0.0 0
F3 F-1 0.2162 0.04775 0.43572 1 0.0 0
Cs1 Cs+1 0.60339 0.21516 0.48832 1 0.0 0
